data_9014123
loop_
_publ_author_name
'Demartin, F.'
'Campostrini, I.'
'Castellano, C.'
'Gramaccioli, C. M.'
'Russo, M.'

_publ_section_title
;
 D'ansite-(Mn), Na21Mn2+(SO4)10Cl3 and d'ansite-(Fe), Na21Fe2+(SO4)10Cl3,
 two new minerals from volcanic fumaroles
;
_journal_name_full 'Mineralogical Magazine'
_journal_page_first 2773
_journal_page_last 2783
_journal_paper_doi 10.1180/minmag.2012.076.7.10
_journal_volume 76
_journal_year 2012
_chemical_compound_source 'Vesuvius, Naples, Italy'
_chemical_formula_sum 'Cl3 Mn0.508 Na21.492 O40 S10'
_chemical_name_mineral Dansite-(Mn)
_space_group_IT_number 220
_symmetry_space_group_name_Hall 'I -4bd 2c 3'
_symmetry_space_group_name_H-M 'I -4 3 d'
_cell_angle_alpha 90
_cell_angle_beta 90
_cell_angle_gamma 90
_cell_length_a 15.9291
_cell_length_b 15.9291
_cell_length_c 15.9291
_cell_formula_units_Z 4
_cell_volume 4041.790
_database_code_amcsd 0019747
_exptl_crystal_density_diffrn 2.611
_cod_original_formula_sum 'Na21.492 Mn.508 S10 O40 Cl3'
_cod_database_code 9014123

loop_
_space_group_symop_operation_xyz
x,y,z
1/2+x,1/2+y,1/2+z
1/2-z,x,-y
-z,1/2+x,1/2-y
1/2-y,z,-x
-y,1/2+z,1/2-x
1/2-x,y,-z
-x,1/2+y,1/2-z
1/4+x,3/4-z,1/4-y
3/4+x,1/4-z,3/4-y
1/4+z,3/4-y,1/4-x
3/4+z,1/4-y,3/4-x
1/4+y,3/4-x,1/4-z
3/4+y,1/4-x,3/4-z
1/4+x,1/4+z,1/4+y
3/4+x,3/4+z,3/4+y
1/4+z,1/4+y,1/4+x
3/4+z,3/4+y,3/4+x
1/4+y,1/4+x,1/4+z
3/4+y,3/4+x,3/4+z
-z,1/2-x,y
1/2-z,-x,1/2+y
-y,1/2-z,x
1/2-y,-z,1/2+x
-x,1/2-y,z
1/2-x,-y,1/2+z
1/2+z,1/2-x,-y
+z,-x,1/2-y
1/2+y,1/2-z,-x
+y,-z,1/2-x
1/2+x,1/2-y,-z
+x,-y,1/2-z
3/4-x,3/4+z,1/4-y
1/4-x,1/4+z,3/4-y
3/4-z,3/4+y,1/4-x
1/4-z,1/4+y,3/4-x
3/4-y,3/4+x,1/4-z
1/4-y,1/4+x,3/4-z
3/4-x,1/4-z,1/4+y
1/4-x,3/4-z,3/4+y
3/4-z,1/4-y,1/4+x
1/4-z,3/4-y,3/4+x
3/4-y,1/4-x,1/4+z
1/4-y,3/4-x,3/4+z
z,x,y
1/2+z,1/2+x,1/2+y
y,z,x
1/2+y,1/2+z,1/2+x

loop_
_atom_site_aniso_label
_atom_site_aniso_U_11
_atom_site_aniso_U_22
_atom_site_aniso_U_33
_atom_site_aniso_U_12
_atom_site_aniso_U_13
_atom_site_aniso_U_23
Na1 0.02160 0.02410 0.02470 0.00490 0.00340 0.00440
Na2 0.17600 0.04800 0.01540 -0.04500 0.00000 0.00000
Na3 0.03560 0.03560 0.35600 0.00390 -0.00390 -0.00390
Mn3 0.03560 0.03560 0.35600 0.00390 -0.00390 -0.00390
S1 0.01140 0.01720 0.01250 0.00000 0.00000 0.00070
S2 0.01500 0.01500 0.01500 0.00110 -0.00110 -0.00110
O1 0.02380 0.02480 0.03260 -0.00770 -0.00350 -0.00440
O2 0.03400 0.03050 0.03200 0.00110 0.02100 0.00660
O3 0.06800 0.04500 0.03100 0.02300 -0.02500 -0.00810
O4 0.08500 0.08500 0.08500 -0.03000 0.03000 0.03000
Cl 0.01910 0.01910 0.01700 0.00000 0.00000 0.00000

loop_
_atom_site_label
_atom_site_fract_x
_atom_site_fract_y
_atom_site_fract_z
_atom_site_occupancy
_atom_site_U_iso_or_equiv
Na1 0.88363 0.37538 0.84843 1.00000 0.02350
Na2 0.00000 0.25000 0.04420 1.00000 0.08000
Na3 0.07623 0.57623 0.92377 0.87300 0.03560
Mn3 0.07623 0.57623 0.92377 0.12700 0.03560
S1 0.01843 0.50000 0.75000 1.00000 0.01370
S2 0.96021 0.46021 0.03979 1.00000 0.01500
O1 -0.03370 0.42690 0.72950 1.00000 0.02700
O2 0.07270 0.52110 0.67840 1.00000 0.03220
O3 0.91340 0.47670 -0.03720 1.00000 0.04790
O4 0.90780 0.40780 0.09230 1.00000 0.08500
Cl 0.00000 0.25000 0.87500 1.00000 0.01840

loop_
_cod_related_entry_id
_cod_related_entry_database
_cod_related_entry_code
1 AMCSD 0019747
